data_1530159
loop_
_publ_author_name
'Khodyrev, Yu.P.'
'Semiletov, S.A.'
'Baranova, R.V.'
'Imamov, R.M.'

_publ_section_title
;
 Structure and composition of the phases formed when nickel and palladium
 are sputtered in hydrogen
;
_journal_name_full 'Izvestiya Akademii Nauk SSSR, Neorganicheskie Materialy'
_journal_page_first 1645
_journal_page_last 1648
_journal_volume 14
_journal_year 1978
_chemical_formula_sum 'H Ni2'
_chemical_name_systematic 'Ni2 H'
_space_group_IT_number 156
_symmetry_space_group_name_Hall 'P 3 -2"'
_symmetry_space_group_name_H-M 'P 3 m 1'
_cell_angle_alpha 90
_cell_angle_beta 90
_cell_angle_gamma 120
_cell_formula_units_Z 1
_cell_length_a 2.66
_cell_length_b 2.66
_cell_length_c 4.33
_cell_volume 26.533
_citation_journal_id_ASTM IVNMAW
_cod_data_source_file Khodyrev_IVNMAW_1978_742.cif
_cod_data_source_block H1Ni2
_cod_original_cell_volume 26.53272
_cod_original_formula_sum 'H1 Ni2'
_cod_database_code 1530159

loop_
_symmetry_equiv_pos_as_xyz
x,y,z
-y,x-y,z
-x+y,-x,z
-y,-x,z
x,x-y,z
-x+y,y,z

loop_
_atom_site_label
_atom_site_type_symbol
_atom_site_fract_x
_atom_site_fract_y
_atom_site_fract_z
_atom_site_occupancy
_atom_site_U_iso_or_equiv
Ni2 Ni 0.6667 0.3333 0.803 1 0.0
Ni1 Ni 0.3333 0.6667 0.254 1 0.0
H1 H 0 0 0.027 1 0.0
